data_4337782
loop_
_publ_author_name
'Carreira-Barral, Israel'
'Rodr\'iguez-Blas, Teresa'
'Platas-Iglesias, Carlos'
'de Blas, Andr\'es'
'Esteban-G\'omez, David'

_publ_section_title
;
 Cooperative Anion Recognition in Copper(II) and Zinc(II) Complexes with a
 Ditopic Tripodal Ligand Containing a Urea Group.
;
_journal_issue 5
_journal_name_full 'Inorganic chemistry'
_journal_page_first 2554
_journal_page_last 2568
_journal_paper_doi 10.1021/ic402855r
_journal_volume 53
_journal_year 2014
_chemical_compound_source 'synthesis as described'
_chemical_formula_moiety 'C27 H28 Cu N7 O7, N O3'
_chemical_formula_sum 'C27 H28 Cu N8 O10'
_chemical_formula_weight 688.11
_chemical_name_systematic
;
 ?
;
_space_group_IT_number 2
_symmetry_cell_setting triclinic
_symmetry_Int_Tables_number 2
_symmetry_space_group_name_Hall '-P 1'
_symmetry_space_group_name_H-M 'P -1'
_atom_sites_solution_hydrogens geom
_atom_sites_solution_primary heavy
_atom_sites_solution_secondary difmap
_audit_creation_date 2013-02-25T11:50:49-00:00
_audit_creation_method 'WinGX routine CIF_UPDATE'
_cell_angle_alpha 99.696(2)
_cell_angle_beta 94.596(2)
_cell_angle_gamma 106.471(2)
_cell_formula_units_Z 2
_cell_length_a 9.2361(3)
_cell_length_b 12.3680(4)
_cell_length_c 13.5847(4)
_cell_measurement_reflns_used 5205
_cell_measurement_temperature 100(2)
_cell_measurement_theta_max 23.7995
_cell_measurement_theta_min 2.3208
_cell_measurement_wavelength 0.71073
_cell_volume 1453.38(8)
_computing_cell_refinement 'SAINT V7.68A (Bruker: Madison, 2009 ) in Apex2 suite.'
_computing_data_collection 'Apex2, Bruker Instrument Service v2010, 1-2'
_computing_data_reduction 'SAINT and XPREP Version 2008/2 (Sheldrick, Bruker AXS Inc.)'
_computing_molecular_graphics 'Ortep-3 for Windows (Farrugia, 1997)'
_computing_publication_material 'WinGX publication routines (Farrugia, 1999)'
_computing_structure_refinement 'SHELXL-97 (Sheldrick, 2008)'
_computing_structure_solution 'DIRDIF2008 (P.T. Beurskens et al, 2008'
_diffrn_ambient_temperature 100(2)
_diffrn_measured_fraction_theta_full 0.979
_diffrn_measured_fraction_theta_max 0.979
_diffrn_measurement_device_type 'BRUKER-NONIUS X8 APEX KAPPA CCD'
_diffrn_measurement_method 'omega and  phi rotation with narrow frames'
_diffrn_radiation_monochromator graphite
_diffrn_radiation_probe x-ray
_diffrn_radiation_type MoK\a
_diffrn_radiation_wavelength 0.71073
_diffrn_reflns_av_R_equivalents 0.0447
_diffrn_reflns_av_unetI/netI 0.0461
_diffrn_reflns_limit_h_max 12
_diffrn_reflns_limit_h_min -12
_diffrn_reflns_limit_k_max 16
_diffrn_reflns_limit_k_min -16
_diffrn_reflns_limit_l_max 18
_diffrn_reflns_limit_l_min -17
_diffrn_reflns_number 26362
_diffrn_reflns_theta_full 28.36
_diffrn_reflns_theta_max 28.36
_diffrn_reflns_theta_min 1.53
_exptl_absorpt_coefficient_mu 0.824
_exptl_absorpt_correction_T_max 0.8799
_exptl_absorpt_correction_T_min 0.771
_exptl_absorpt_correction_type multi-scan
_exptl_absorpt_process_details
;
        SADABS Version 2008/1 (Sheldrick, Bruker AXS Inc.)
;
_exptl_crystal_colour blue
_exptl_crystal_density_diffrn 1.572
_exptl_crystal_density_method 'not measured'
_exptl_crystal_description prism
_exptl_crystal_F_000 710
_exptl_crystal_size_max 0.29
_exptl_crystal_size_mid 0.19
_exptl_crystal_size_min 0.15
_refine_diff_density_max 0.346
_refine_diff_density_min -0.871
_refine_diff_density_rms 0.063
_refine_ls_extinction_method none
_refine_ls_goodness_of_fit_ref 1.14
_refine_ls_hydrogen_treatment mixed
_refine_ls_matrix_type full
_refine_ls_number_parameters 520
_refine_ls_number_reflns 7137
_refine_ls_number_restraints 0
_refine_ls_restrained_S_all 1.14
_refine_ls_R_factor_all 0.0761
_refine_ls_R_factor_gt 0.0442
_refine_ls_shift/su_max 0.001
_refine_ls_shift/su_mean 0
_refine_ls_structure_factor_coef Fsqd
_refine_ls_weighting_details
; calc
 [0.00000+1.00000exp(0.80(sin\q/\l)^2^)]/
   [\s^2^(Fo^2^)+0.0000+0.7743*P+(0.0488P)^2^+0.0000sin\q/\l]
 where P = 0.33333Fo^2^ + 0.66667Fc^2^
;
_refine_ls_weighting_scheme calc
_refine_ls_wR_factor_gt 0.1023
_refine_ls_wR_factor_ref 0.1194
_reflns_number_gt 4975
_reflns_number_total 7137
_reflns_threshold_expression >2\s(I)
_cod_data_source_file ic402855r_si_002.cif
_cod_data_source_block 1107328_b2_0s
_cod_database_code 4337782

loop_
_symmetry_equiv_pos_as_xyz
'x, y, z'
'-x, -y, -z'

loop_
_atom_site_label
_atom_site_type_symbol
_atom_site_fract_x
_atom_site_fract_y
_atom_site_fract_z
_atom_site_U_iso_or_equiv
_atom_site_adp_type
_atom_site_occupancy
_atom_site_symmetry_multiplicity
_atom_site_calc_flag
_atom_site_refinement_flags
_atom_site_disorder_assembly
_atom_site_disorder_group
Cu1 Cu 0.20057(4) 0.26195(3) 0.16764(2) 0.03981(12) Uani 1 1 d . . .
C1 C 0.5078(4) 0.9245(2) 0.3685(2) 0.0473(8) Uani 1 1 d . . .
H1 H 0.5446 0.9137 0.4324 0.057 Uiso 1 1 calc R . .
C2 C 0.5899(4) 1.0125(2) 0.3246(2) 0.0464(8) Uani 1 1 d . . .
C3 C 0.5405(4) 1.0351(2) 0.2340(2) 0.0461(8) Uani 1 1 d . . .
H3 H 0.5988 1.0978 0.208 0.055 Uiso 1 1 calc R . .
C4 C 0.4026(4) 0.9630(2) 0.1826(2) 0.0435(7) Uani 1 1 d . . .
H4 H 0.3651 0.9754 0.1196 0.052 Uiso 1 1 calc R . .
C5 C 0.3185(4) 0.8727(2) 0.2224(2) 0.0415(7) Uani 1 1 d . . .
H5 H 0.2243 0.8232 0.1862 0.05 Uiso 1 1 calc R . .
C6 C 0.3714(4) 0.8539(2) 0.3157(2) 0.0423(7) Uani 1 1 d . . .
C7 C 0.3117(3) 0.7139(2) 0.42923(19) 0.0373(6) Uani 1 1 d . . .
C8 C 0.2016(3) 0.5391(2) 0.49799(18) 0.0293(5) Uani 1 1 d . . .
C9 C 0.2278(3) 0.5889(3) 0.59999(19) 0.0351(6) Uani 1 1 d . . .
H9 H 0.2576 0.6703 0.6208 0.042 Uiso 1 1 calc R . .
C10 C 0.2102(3) 0.5196(3) 0.6715(2) 0.0380(6) Uani 1 1 d . . .
H10 H 0.2304 0.5536 0.7412 0.046 Uiso 1 1 calc R . .
C11 C 0.1632(3) 0.4010(3) 0.6411(2) 0.0435(7) Uani 1 1 d . . .
H11 H 0.1499 0.3534 0.6898 0.052 Uiso 1 1 calc R . .
C12 C 0.1358(3) 0.3524(3) 0.5397(2) 0.0390(7) Uani 1 1 d . . .
H12 H 0.1009 0.271 0.5194 0.047 Uiso 1 1 calc R . .
C13 C 0.1579(3) 0.4199(2) 0.46598(18) 0.0283(5) Uani 1 1 d . A .
C14 C 0.1304(3) 0.3624(2) 0.35633(18) 0.0288(5) Uani 1 1 d . . .
H14A H 0.0429 0.2915 0.346 0.035 Uiso 1 1 calc R A .
H14B H 0.1017 0.4144 0.3158 0.035 Uiso 1 1 calc R . .
C15 C 0.4011(3) 0.4315(3) 0.3274(2) 0.0530(9) Uani 1 1 d . . .
H15A H 0.4936 0.4063 0.332 0.064 Uiso 1 1 calc R A .
H15B H 0.4064 0.4874 0.3901 0.064 Uiso 1 1 calc R . .
C16 C 0.3958(3) 0.4887(3) 0.2379(2) 0.0396(7) Uani 1 1 d . A .
C17 C 0.4777(3) 0.6012(3) 0.2405(2) 0.0459(7) Uani 1 1 d . . .
H17 H 0.5366 0.6483 0.3013 0.055 Uiso 1 1 calc R A .
C18 C 0.4730(3) 0.6449(3) 0.1533(2) 0.0412(7) Uani 1 1 d . A .
H18 H 0.5303 0.7219 0.1529 0.049 Uiso 1 1 calc R . .
C19 C 0.3837(3) 0.5748(2) 0.06723(19) 0.0330(6) Uani 1 1 d . . .
H19 H 0.3778 0.6033 0.0068 0.04 Uiso 1 1 calc R A .
C20 C 0.3031(3) 0.4629(2) 0.06942(18) 0.0298(5) Uani 1 1 d . A .
H20 H 0.2405 0.4153 0.0101 0.036 Uiso 1 1 calc R . .
O1 O 0.8179(3) 1.15700(19) 0.33501(19) 0.0685(8) Uani 1 1 d . . .
O2 O 0.7854(3) 1.06834(19) 0.45849(17) 0.0601(7) Uani 1 1 d . . .
O3 O 0.4183(2) 0.75999(17) 0.49646(14) 0.0454(5) Uani 1 1 d . . .
N1 N 0.7421(4) 1.0842(2) 0.3765(2) 0.0559(8) Uani 1 1 d . . .
N2 N 0.2799(3) 0.76047(19) 0.34882(17) 0.0421(6) Uani 1 1 d . . .
N3 N 0.2101(3) 0.60848(19) 0.42465(16) 0.0335(5) Uani 1 1 d . . .
H3N H 0.153(4) 0.582(3) 0.378(2) 0.04 Uiso 1 1 d . . .
H2N H 0.217(4) 0.716(3) 0.306(2) 0.04 Uiso 1 1 d . . .
C21A C 0.3179(12) 0.2524(9) 0.3697(7) 0.0302(19) Uani 0.568(15) 1 d P A 1
H21A H 0.3182 0.2725 0.4434 0.036 Uiso 0.568(15) 1 calc PR A 1
H21B H 0.4214 0.2521 0.3557 0.036 Uiso 0.568(15) 1 calc PR A 1
C22A C 0.2025(13) 0.1404(8) 0.3247(7) 0.0299(19) Uani 0.568(15) 1 d P A 1
C23A C 0.1595(13) 0.0534(7) 0.3787(6) 0.0401(19) Uani 0.568(15) 1 d P A 1
H23A H 0.2008 0.0641 0.4473 0.048 Uiso 0.568(15) 1 calc PR A 1
C24A C 0.0544(15) -0.0494(8) 0.3297(7) 0.050(2) Uani 0.568(15) 1 d P A 1
H24A H 0.0229 -0.1104 0.3649 0.06 Uiso 0.568(15) 1 calc PR A 1
C25A C -0.0047(12) -0.0643(6) 0.2312(8) 0.045(2) Uani 0.568(15) 1 d P A 1
H25A H -0.0766 -0.135 0.1975 0.054 Uiso 0.568(15) 1 calc PR A 1
C26A C 0.0431(12) 0.0272(7) 0.1809(6) 0.0337(18) Uani 0.568(15) 1 d P A 1
H26A H 0.0033 0.0181 0.1122 0.04 Uiso 0.568(15) 1 calc PR A 1
N6A N 0.1458(11) 0.1290(8) 0.2290(8) 0.0318(18) Uani 0.568(15) 1 d P A 1
C21B C 0.2650(15) 0.2136(12) 0.3490(9) 0.028(2) Uani 0.432(15) 1 d P A 2
H21C H 0.3612 0.1987 0.3333 0.034 Uiso 0.432(15) 1 calc PR A 2
H21D H 0.2674 0.2246 0.4231 0.034 Uiso 0.432(15) 1 calc PR A 2
C22B C 0.1377(14) 0.1088(10) 0.3030(9) 0.026(2) Uani 0.432(15) 1 d P A 2
C23B C 0.0755(16) 0.0215(9) 0.3519(6) 0.034(2) Uani 0.432(15) 1 d P A 2
H23B H 0.1069 0.0279 0.4216 0.041 Uiso 0.432(15) 1 calc PR A 2
C24B C -0.0348(18) -0.0767(9) 0.2971(8) 0.044(3) Uani 0.432(15) 1 d P A 2
H24B H -0.078 -0.1387 0.3291 0.053 Uiso 0.432(15) 1 calc PR A 2
C25B C -0.0812(15) -0.0845(8) 0.1969(7) 0.036(2) Uani 0.432(15) 1 d P A 2
H25B H -0.1559 -0.1512 0.1587 0.044 Uiso 0.432(15) 1 calc PR A 2
C26B C -0.0160(11) 0.0076(7) 0.1535(7) 0.029(2) Uiso 0.432(15) 1 d P A 2
H26B H -0.0489 0.0042 0.0846 0.035 Uiso 0.432(15) 1 calc PR A 2
N6B N 0.0924(13) 0.1020(9) 0.2052(8) 0.0200(18) Uani 0.432(15) 1 d P A 2
N4 N 0.2642(3) 0.3311(2) 0.31739(17) 0.0414(6) Uani 1 1 d . A .
N5 N 0.3107(2) 0.41963(19) 0.15326(16) 0.0322(5) Uani 1 1 d . A .
C27 C -0.1487(4) 0.2017(2) 0.0563(3) 0.0543(8) Uani 1 1 d . . .
H27A H -0.1111 0.1817 -0.0076 0.081 Uiso 1 1 calc R A .
H27B H -0.2298 0.2367 0.0449 0.081 Uiso 1 1 calc R . .
H27C H -0.189 0.132 0.0831 0.081 Uiso 1 1 calc R . .
O10 O -0.0271(2) 0.28117(15) 0.12659(14) 0.0370(4) Uani 1 1 d . A .
H10O H -0.028(4) 0.343(3) 0.123(3) 0.055 Uiso 1 1 d . . .
N7 N 0.366(2) 0.1779(14) 0.0454(15) 0.047(8) Uani 0.568(15) 1 d P A 1
O5A O 0.2300(12) 0.1890(8) 0.0385(8) 0.0398(18) Uani 0.568(15) 1 d P A 1
O6A O 0.4026(14) 0.1246(6) -0.0290(7) 0.072(3) Uani 0.568(15) 1 d P A 1
O4A O 0.4536(11) 0.2220(8) 0.1236(8) 0.049(2) Uani 0.568(15) 1 d P A 1
N7B N 0.3047(19) 0.1588(13) 0.0062(11) 0.036(3) Uani 0.432(15) 1 d P A 2
O5B O 0.1734(13) 0.1748(11) 0.0157(8) 0.030(2) Uani 0.432(15) 1 d P A 2
O6B O 0.3266(12) 0.1169(6) -0.0774(8) 0.057(3) Uani 0.432(15) 1 d P A 2
O4B O 0.405(3) 0.1949(19) 0.0796(17) 0.045(7) Uani 0.432(15) 1 d P A 2
N8 N 0.9866(2) 0.56488(16) 0.14735(14) 0.0245(4) Uani 1 1 d . . .
O7 O 0.9008(2) 0.47343(14) 0.09358(13) 0.0339(4) Uani 1 1 d . . .
O8 O 0.9673(2) 0.65880(14) 0.14017(13) 0.0366(4) Uani 1 1 d . . .
O9 O 1.09146(19) 0.56029(14) 0.21021(12) 0.0280(4) Uani 1 1 d . . .

loop_
_atom_site_aniso_label
_atom_site_aniso_U_11
_atom_site_aniso_U_22
_atom_site_aniso_U_33
_atom_site_aniso_U_23
_atom_site_aniso_U_13
_atom_site_aniso_U_12
Cu1 0.0598(3) 0.0444(2) 0.03877(19) 0.02624(15) 0.02957(17) 0.03617(18)
C1 0.067(2) 0.0303(14) 0.0301(14) 0.0016(11) 0.0147(14) -0.0083(14)
C2 0.066(2) 0.0236(12) 0.0358(15) -0.0010(11) 0.0218(14) -0.0076(13)
C3 0.070(2) 0.0237(13) 0.0457(16) 0.0087(12) 0.0319(16) 0.0090(14)
C4 0.065(2) 0.0306(14) 0.0362(15) 0.0096(11) 0.0225(14) 0.0112(14)
C5 0.060(2) 0.0258(12) 0.0334(14) 0.0057(11) 0.0152(13) 0.0029(13)
C6 0.062(2) 0.0243(12) 0.0310(14) 0.0050(10) 0.0159(13) -0.0049(13)
C7 0.0419(16) 0.0348(14) 0.0252(13) 0.0066(11) 0.0072(12) -0.0054(12)
C8 0.0182(12) 0.0407(14) 0.0290(12) 0.0174(11) 0.0035(10) 0.0027(10)
C9 0.0227(13) 0.0480(15) 0.0310(13) 0.0134(12) 0.0045(10) 0.0017(12)
C10 0.0237(13) 0.0662(19) 0.0289(13) 0.0195(13) 0.0089(11) 0.0137(13)
C11 0.0468(18) 0.0656(19) 0.0420(15) 0.0356(14) 0.0262(13) 0.0347(16)
C12 0.0446(17) 0.0471(15) 0.0442(15) 0.0258(13) 0.0259(13) 0.0283(14)
C13 0.0223(12) 0.0376(13) 0.0342(13) 0.0181(11) 0.0124(10) 0.0149(11)
C14 0.0282(13) 0.0316(12) 0.0362(13) 0.0163(10) 0.0142(11) 0.0161(11)
C15 0.0280(16) 0.110(3) 0.0401(16) 0.0430(18) 0.0160(13) 0.0320(18)
C16 0.0240(14) 0.075(2) 0.0300(14) 0.0233(14) 0.0110(11) 0.0227(14)
C17 0.0215(14) 0.079(2) 0.0313(14) 0.0137(14) 0.0056(11) 0.0033(14)
C18 0.0273(15) 0.0563(17) 0.0383(15) 0.0127(13) 0.0119(12) 0.0060(13)
C19 0.0317(14) 0.0417(14) 0.0312(13) 0.0143(11) 0.0087(11) 0.0144(12)
C20 0.0335(14) 0.0369(13) 0.0279(12) 0.0131(10) 0.0100(10) 0.0190(11)
O1 0.0823(19) 0.0370(12) 0.0655(15) 0.0109(11) 0.0305(14) -0.0203(12)
O2 0.0680(17) 0.0428(12) 0.0478(14) 0.0022(10) 0.0106(12) -0.0140(11)
O3 0.0401(12) 0.0483(11) 0.0289(10) 0.0084(9) 0.0026(9) -0.0160(9)
N1 0.078(2) 0.0263(12) 0.0461(16) -0.0015(11) 0.0250(15) -0.0117(13)
N2 0.0593(17) 0.0272(11) 0.0261(12) 0.0075(9) 0.0047(11) -0.0096(11)
N3 0.0356(13) 0.0301(11) 0.0246(11) 0.0106(9) -0.0052(9) -0.0063(10)
C21A 0.037(5) 0.038(5) 0.026(4) 0.013(3) 0.007(3) 0.024(4)
C22A 0.040(5) 0.031(5) 0.030(4) 0.013(4) 0.017(4) 0.022(4)
C23A 0.060(5) 0.028(3) 0.042(4) 0.014(3) 0.020(4) 0.021(4)
C24A 0.086(7) 0.031(4) 0.045(4) 0.022(3) 0.032(5) 0.021(5)
C25A 0.064(6) 0.021(3) 0.053(5) 0.010(3) 0.022(4) 0.013(3)
C26A 0.044(5) 0.028(3) 0.035(3) 0.009(3) 0.016(3) 0.016(3)
N6A 0.039(5) 0.024(4) 0.034(5) 0.005(3) 0.014(3) 0.011(3)
C21B 0.029(7) 0.041(8) 0.019(5) 0.004(5) -0.004(4) 0.021(5)
C22B 0.030(6) 0.025(5) 0.028(5) 0.006(4) 0.007(4) 0.014(4)
C23B 0.057(7) 0.020(4) 0.027(4) 0.006(3) 0.005(4) 0.012(5)
C24B 0.074(8) 0.026(4) 0.038(5) 0.012(4) 0.017(5) 0.018(5)
C25B 0.052(6) 0.028(4) 0.032(5) 0.008(3) 0.011(4) 0.013(4)
N6B 0.026(5) 0.013(5) 0.020(4) 0.002(3) 0.004(3) 0.007(4)
N4 0.0457(14) 0.0659(15) 0.0395(12) 0.0335(12) 0.0243(11) 0.0410(13)
N5 0.0318(12) 0.0485(13) 0.0303(11) 0.0196(10) 0.0144(9) 0.0244(10)
C27 0.064(2) 0.0300(15) 0.059(2) 0.0019(14) 0.0073(17) 0.0040(15)
O10 0.0526(13) 0.0237(9) 0.0369(10) 0.0088(8) 0.0065(9) 0.0133(9)
N7 0.069(19) 0.024(8) 0.062(18) 0.020(11) 0.045(15) 0.019(10)
O5A 0.060(6) 0.031(3) 0.037(4) 0.012(3) 0.019(4) 0.022(4)
O6A 0.126(7) 0.067(3) 0.063(4) 0.030(3) 0.063(5) 0.066(4)
O4A 0.055(5) 0.043(4) 0.065(5) 0.027(4) 0.027(4) 0.027(4)
N7B 0.052(8) 0.019(4) 0.041(7) 0.008(4) 0.026(6) 0.010(5)
O5B 0.042(6) 0.032(3) 0.024(4) 0.009(3) 0.013(3) 0.019(4)
O6B 0.074(6) 0.049(3) 0.051(5) -0.001(3) 0.041(4) 0.021(3)
O4B 0.040(9) 0.033(8) 0.065(17) 0.009(9) 0.010(9) 0.017(6)
N8 0.0303(11) 0.0234(9) 0.0218(9) 0.0084(8) 0.0076(8) 0.0082(9)
O7 0.0403(11) 0.0239(8) 0.0318(9) 0.0052(7) -0.0073(8) 0.0042(8)
O8 0.0528(12) 0.0244(8) 0.0380(10) 0.0122(7) 0.0076(9) 0.0162(8)
O9 0.0284(9) 0.0310(9) 0.0251(8) 0.0071(7) 0.0012(7) 0.0094(7)

loop_
_atom_type_symbol
_atom_type_description
_atom_type_scat_dispersion_real
_atom_type_scat_dispersion_imag
_atom_type_scat_source
C C 0.0033 0.0016 'International Tables Vol C Tables 4.2.6.8 and 6.1.1.4'
H H 0 0 'International Tables Vol C Tables 4.2.6.8 and 6.1.1.4'
Cu Cu 0.3201 1.2651 'International Tables Vol C Tables 4.2.6.8 and 6.1.1.4'
N N 0.0061 0.0033 'International Tables Vol C Tables 4.2.6.8 and 6.1.1.4'
O O 0.0106 0.006 'International Tables Vol C Tables 4.2.6.8 and 6.1.1.4'

loop_
_geom_angle_atom_site_label_1
_geom_angle_atom_site_label_2
_geom_angle_atom_site_label_3
_geom_angle
_geom_angle_publ_flag
O5A Cu1 N6A 98.9(4) y
O5A Cu1 N5 95.1(3) y
N6A Cu1 N5 158.0(3) y
O5A Cu1 N4 153.9(3) y
N6A Cu1 N4 77.1(3) y
N5 Cu1 N4 82.88(9) y
O5A Cu1 N6B 92.0(4) y
N6A Cu1 N6B 14.7(3) y
N5 Cu1 N6B 171.9(3) y
N4 Cu1 N6B 89.0(3) y
O5A Cu1 O5B 14.5(4) y
N6A Cu1 O5B 98.1(4) y
N5 Cu1 O5B 99.6(3) y
N4 Cu1 O5B 167.7(3) y
N6B Cu1 O5B 88.3(4) y
O5A Cu1 O10 99.0(3) y
N6A Cu1 O10 100.9(3) y
N5 Cu1 O10 93.52(7) y
N4 Cu1 O10 107.08(8) y
N6B Cu1 O10 89.2(3) y
O5B Cu1 O10 84.9(3) y
O5A Cu1 O4B 39.8(5) y
N6A Cu1 O4B 92.5(5) y
N5 Cu1 O4B 87.5(5) y
N4 Cu1 O4B 114.2(5) y
N6B Cu1 O4B 95.6(5) y
O5B Cu1 O4B 54.2(5) y
O10 Cu1 O4B 138.5(5) y
O5A Cu1 O4A 54.9(3) y
N6A Cu1 O4A 91.5(3) y
N5 Cu1 O4A 82.8(2) y
N4 Cu1 O4A 99.1(2) y
N6B Cu1 O4A 98.2(3) y
O5B Cu1 O4A 69.4(3) y
O10 Cu1 O4A 152.9(2) y
O4B Cu1 O4A 15.2(4) y
C6 C1 C2 117.2(3) ?
C6 C1 H1 121.4 ?
C2 C1 H1 121.4 ?
C3 C2 C1 124.2(3) ?
C3 C2 N1 117.6(2) ?
C1 C2 N1 118.1(3) ?
C2 C3 C4 117.3(3) ?
C2 C3 H3 121.3 ?
C4 C3 H3 121.3 ?
C3 C4 C5 120.4(3) ?
C3 C4 H4 119.8 ?
C5 C4 H4 119.8 ?
C4 C5 C6 120.5(3) ?
C4 C5 H5 119.7 ?
C6 C5 H5 119.7 ?
C1 C6 N2 123.5(3) ?
C1 C6 C5 120.3(2) ?
N2 C6 C5 116.3(3) ?
O3 C7 N3 124.0(2) ?
O3 C7 N2 124.6(2) ?
N3 C7 N2 111.4(2) ?
C9 C8 C13 120.9(2) ?
C9 C8 N3 120.3(2) ?
C13 C8 N3 118.7(2) ?
C8 C9 C10 119.9(3) ?
C8 C9 H9 120 ?
C10 C9 H9 120 ?
C11 C10 C9 120.1(3) ?
C11 C10 H10 120 ?
C9 C10 H10 120 ?
C12 C11 C10 119.6(2) ?
C12 C11 H11 120.2 ?
C10 C11 H11 120.2 ?
C11 C12 C13 121.8(3) ?
C11 C12 H12 119.1 ?
C13 C12 H12 119.1 ?
C8 C13 C12 117.8(2) ?
C8 C13 C14 122.6(2) ?
C12 C13 C14 119.6(2) ?
N4 C14 C13 114.7(2) ?
N4 C14 H14A 108.6 ?
C13 C14 H14A 108.6 ?
N4 C14 H14B 108.6 ?
C13 C14 H14B 108.6 ?
H14A C14 H14B 107.6 ?
N4 C15 C16 110.4(2) ?
N4 C15 H15A 109.6 ?
C16 C15 H15A 109.6 ?
N4 C15 H15B 109.6 ?
C16 C15 H15B 109.6 ?
H15A C15 H15B 108.1 ?
N5 C16 C17 122.2(2) ?
N5 C16 C15 115.0(3) ?
C17 C16 C15 122.8(3) ?
C16 C17 C18 119.0(3) ?
C16 C17 H17 120.5 ?
C18 C17 H17 120.5 ?
C19 C18 C17 118.8(3) ?
C19 C18 H18 120.6 ?
C17 C18 H18 120.6 ?
C18 C19 C20 119.5(2) ?
C18 C19 H19 120.2 ?
C20 C19 H19 120.2 ?
N5 C20 C19 121.7(3) ?
N5 C20 H20 119.2 ?
C19 C20 H20 119.2 ?
O2 N1 O1 123.4(3) ?
O2 N1 C2 118.6(2) ?
O1 N1 C2 118.1(3) ?
C7 N2 C6 128.6(3) ?
C7 N2 H2N 113(2) ?
C6 N2 H2N 114(2) ?
C7 N3 C8 127.0(2) ?
C7 N3 H3N 119(2) ?
C8 N3 H3N 114(2) ?
N4 C21A C22A 101.6(6) ?
N4 C21A H21A 111.5 ?
C22A C21A H21A 111.5 ?
N4 C21A H21B 111.5 ?
C22A C21A H21B 111.5 ?
H21A C21A H21B 109.3 ?
N6A C22A C23A 122.8(9) ?
N6A C22A C21A 115.3(7) ?
C23A C22A C21A 121.9(8) ?
C24A C23A C22A 117.9(7) ?
C24A C23A H23A 121.1 ?
C22A C23A H23A 121.1 ?
C25A C24A C23A 120.8(6) ?
C25A C24A H24A 119.6 ?
C23A C24A H24A 119.6 ?
C24A C25A C26A 118.5(7) ?
C24A C25A H25A 120.7 ?
C26A C25A H25A 120.7 ?
N6A C26A C25A 120.9(8) ?
N6A C26A H26A 119.5 ?
C25A C26A H26A 119.5 ?
C22A N6A C26A 119.1(8) ?
C22A N6A Cu1 118.1(6) ?
C26A N6A Cu1 122.6(6) ?
C22B C21B N4 118.1(8) ?
C22B C21B H21C 107.8 ?
N4 C21B H21C 107.8 ?
C22B C21B H21D 107.8 ?
N4 C21B H21D 107.8 ?
H21C C21B H21D 107.1 ?
N6B C22B C23B 121.5(8) ?
N6B C22B C21B 113.9(9) ?
C23B C22B C21B 124.5(10) ?
C22B C23B C24B 118.5(8) ?
C22B C23B H23B 120.8 ?
C24B C23B H23B 120.8 ?
C25B C24B C23B 120.3(8) ?
C25B C24B H24B 119.9 ?
C23B C24B H24B 119.9 ?
C24B C25B C26B 118.0(8) ?
C24B C25B H25B 121 ?
C26B C25B H25B 121 ?
N6B C26B C25B 122.2(8) ?
N6B C26B H26B 118.9 ?
C25B C26B H26B 118.9 ?
C22B N6B C26B 119.5(9) ?
C22B N6B Cu1 108.0(6) ?
C26B N6B Cu1 132.2(7) ?
C21A N4 C15 103.7(5) ?
C21A N4 C14 114.7(4) ?
C15 N4 C14 113.1(2) ?
C21A N4 C21B 21.8(4) ?
C15 N4 C21B 124.3(5) ?
C14 N4 C21B 107.3(5) ?
C21A N4 Cu1 110.9(4) ?
C15 N4 Cu1 107.59(16) ?
C14 N4 Cu1 106.75(17) ?
C21B N4 Cu1 95.2(5) ?
C20 N5 C16 118.8(2) ?
C20 N5 Cu1 126.06(19) ?
C16 N5 Cu1 115.12(17) ?
O10 C27 H27A 109.5 ?
O10 C27 H27B 109.5 ?
H27A C27 H27B 109.5 ?
O10 C27 H27C 109.5 ?
H27A C27 H27C 109.5 ?
H27B C27 H27C 109.5 ?
C27 O10 Cu1 126.62(18) ?
C27 O10 H10O 108(3) ?
Cu1 O10 H10O 116(3) ?
O4A N7 O6A 122.8(18) ?
O4A N7 O5A 119.3(17) ?
O6A N7 O5A 117.9(15) ?
N7 O5A Cu1 108.3(9) ?
N7 O4A Cu1 77.1(11) ?
O6B N7B O4B 123(2) ?
O6B N7B O5B 118.1(11) ?
O4B N7B O5B 119(2) ?
N7B O5B Cu1 103.4(7) ?
N7B O4B Cu1 83.9(18) ?
O8 N8 O7 120.6(2) ?
O8 N8 O9 120.4(2) ?
O7 N8 O9 119.00(18) ?

loop_
_geom_bond_atom_site_label_1
_geom_bond_atom_site_label_2
_geom_bond_distance
_geom_bond_publ_flag
Cu1 O5A 1.910(11) y
Cu1 N6A 1.927(10) y
Cu1 N5 1.978(2) y
Cu1 N4 2.038(2) y
Cu1 N6B 2.116(11) y
Cu1 O5B 2.121(12) y
Cu1 O10 2.221(2) y
Cu1 O4B 2.57(2) y
Cu1 O4A 2.616(9) y
C1 C6 1.373(4) ?
C1 C2 1.394(4) ?
C1 H1 0.95 ?
C2 C3 1.378(4) ?
C2 N1 1.478(4) ?
C3 C4 1.381(5) ?
C3 H3 0.95 ?
C4 C5 1.387(4) ?
C4 H4 0.95 ?
C5 C6 1.401(4) ?
C5 H5 0.95 ?
C6 N2 1.390(3) ?
C7 O3 1.221(3) ?
C7 N3 1.362(3) ?
C7 N2 1.367(3) ?
C8 C9 1.390(4) ?
C8 C13 1.394(4) ?
C8 N3 1.413(3) ?
C9 C10 1.390(3) ?
C9 H9 0.95 ?
C10 C11 1.383(4) ?
C10 H10 0.95 ?
C11 C12 1.379(4) ?
C11 H11 0.95 ?
C12 C13 1.400(3) ?
C12 H12 0.95 ?
C13 C14 1.507(3) ?
C14 N4 1.504(3) ?
C14 H14A 0.99 ?
C14 H14B 0.99 ?
C15 N4 1.478(4) ?
C15 C16 1.511(4) ?
C15 H15A 0.99 ?
C15 H15B 0.99 ?
C16 N5 1.346(4) ?
C16 C17 1.375(4) ?
C17 C18 1.385(4) ?
C17 H17 0.95 ?
C18 C19 1.377(4) ?
C18 H18 0.95 ?
C19 C20 1.380(4) ?
C19 H19 0.95 ?
C20 N5 1.343(3) ?
C20 H20 0.95 ?
O1 N1 1.223(3) ?
O2 N1 1.218(4) ?
N2 H2N 0.80(3) ?
N3 H3N 0.75(3) ?
C21A N4 1.465(9) ?
C21A C22A 1.484(9) ?
C21A H21A 0.99 ?
C21A H21B 0.99 ?
C22A N6A 1.331(12) ?
C22A C23A 1.387(10) ?
C23A C24A 1.384(10) ?
C23A H23A 0.95 ?
C24A C25A 1.365(11) ?
C24A H24A 0.95 ?
C25A C26A 1.404(9) ?
C25A H25A 0.95 ?
C26A N6A 1.363(8) ?
C26A H26A 0.95 ?
C21B C22B 1.483(11) ?
C21B N4 1.584(13) ?
C21B H21C 0.99 ?
C21B H21D 0.99 ?
C22B N6B 1.341(15) ?
C22B C23B 1.375(14) ?
C23B C24B 1.393(13) ?
C23B H23B 0.95 ?
C24B C25B 1.373(12) ?
C24B H24B 0.95 ?
C25B C26B 1.379(12) ?
C25B H25B 0.95 ?
C26B N6B 1.345(10) ?
C26B H26B 0.95 ?
C27 O10 1.423(4) ?
C27 H27A 0.98 ?
C27 H27B 0.98 ?
C27 H27C 0.98 ?
O10 H10O 0.77(3) ?
N7 O4A 1.22(2) ?
N7 O6A 1.233(19) ?
N7 O5A 1.30(2) ?
N7B O6B 1.224(17) ?
N7B O4B 1.23(3) ?
N7B O5B 1.30(2) ?
N8 O8 1.242(2) ?
N8 O7 1.250(3) ?
N8 O9 1.259(2) ?

loop_
_geom_hbond_atom_site_label_D
_geom_hbond_atom_site_label_H
_geom_hbond_atom_site_label_A
_geom_hbond_distance_DH
_geom_hbond_distance_HA
_geom_hbond_distance_DA
_geom_hbond_angle_DHA
_geom_hbond_site_symmetry_A
N2 H2N O9 0.80(3) 2.10(3) 2.857(3) 160(3) 1_455
N3 H3N O9 0.75(3) 2.26(3) 2.928(3) 149(3) 1_455
O10 H10O O7 0.77(3) 2.00(4) 2.740(2) 161(4) 1_455

loop_
_geom_torsion_atom_site_label_1
_geom_torsion_atom_site_label_2
_geom_torsion_atom_site_label_3
_geom_torsion_atom_site_label_4
_geom_torsion
C6 C1 C2 C3 2.4(5)
C6 C1 C2 N1 -175.6(3)
C1 C2 C3 C4 -2.1(4)
N1 C2 C3 C4 175.8(3)
C2 C3 C4 C5 0.6(4)
C3 C4 C5 C6 0.6(4)
C2 C1 C6 N2 177.9(3)
C2 C1 C6 C5 -1.0(4)
C4 C5 C6 C1 -0.4(4)
C4 C5 C6 N2 -179.3(3)
C13 C8 C9 C10 -0.1(4)
N3 C8 C9 C10 176.1(2)
C8 C9 C10 C11 -1.5(4)
C9 C10 C11 C12 0.7(4)
C10 C11 C12 C13 1.7(4)
C9 C8 C13 C12 2.4(4)
N3 C8 C13 C12 -173.9(2)
C9 C8 C13 C14 -179.2(2)
N3 C8 C13 C14 4.6(3)
C11 C12 C13 C8 -3.2(4)
C11 C12 C13 C14 178.3(2)
C8 C13 C14 N4 96.0(3)
C12 C13 C14 N4 -85.6(3)
N4 C15 C16 N5 -24.8(3)
N4 C15 C16 C17 158.4(3)
N5 C16 C17 C18 -0.2(4)
C15 C16 C17 C18 176.3(2)
C16 C17 C18 C19 1.4(4)
C17 C18 C19 C20 -0.8(4)
C18 C19 C20 N5 -0.9(4)
C3 C2 N1 O2 177.3(3)
C1 C2 N1 O2 -4.6(4)
C3 C2 N1 O1 -2.3(4)
C1 C2 N1 O1 175.8(3)
O3 C7 N2 C6 13.4(5)
N3 C7 N2 C6 -166.0(3)
C1 C6 N2 C7 -7.9(5)
C5 C6 N2 C7 171.0(3)
O3 C7 N3 C8 5.2(5)
N2 C7 N3 C8 -175.3(3)
C9 C8 N3 C7 38.6(4)
C13 C8 N3 C7 -145.2(3)
N4 C21A C22A N6A 32.7(10)
N4 C21A C22A C23A -148.4(7)
N6A C22A C23A C24A 0.8(11)
C21A C22A C23A C24A -178.1(7)
C22A C23A C24A C25A 0.0(10)
C23A C24A C25A C26A -0.2(11)
C24A C25A C26A N6A -0.2(10)
C23A C22A N6A C26A -1.2(13)
C21A C22A N6A C26A 177.7(7)
C23A C22A N6A Cu1 173.9(6)
C21A C22A N6A Cu1 -7.2(11)
C25A C26A N6A C22A 1.0(11)
C25A C26A N6A Cu1 -174.0(5)
O5A Cu1 N6A C22A 139.0(8)
N5 Cu1 N6A C22A 10.1(13)
N4 Cu1 N6A C22A -14.7(7)
N6B Cu1 N6A C22A -158(3)
O5B Cu1 N6A C22A 153.7(8)
O10 Cu1 N6A C22A -120.0(7)
O4B Cu1 N6A C22A 99.5(9)
O4A Cu1 N6A C22A 84.3(8)
O5A Cu1 N6A C26A -46.0(8)
N5 Cu1 N6A C26A -174.9(3)
N4 Cu1 N6A C26A 160.3(7)
N6B Cu1 N6A C26A 17.1(16)
O5B Cu1 N6A C26A -31.3(8)
O10 Cu1 N6A C26A 55.0(7)
O4B Cu1 N6A C26A -85.5(8)
O4A Cu1 N6A C26A -100.7(7)
N4 C21B C22B N6B 39.1(13)
N4 C21B C22B C23B -144.9(9)
N6B C22B C23B C24B 1.3(15)
C21B C22B C23B C24B -174.5(9)
C22B C23B C24B C25B -1.0(13)
C23B C24B C25B C26B -0.3(13)
C24B C25B C26B N6B 1.5(13)
C23B C22B N6B C26B -0.2(16)
C21B C22B N6B C26B 176.0(9)
C23B C22B N6B Cu1 173.8(8)
C21B C22B N6B Cu1 -10.0(11)
C25B C26B N6B C22B -1.3(14)
C25B C26B N6B Cu1 -173.5(8)
O5A Cu1 N6B C22B 141.6(8)
N6A Cu1 N6B C22B 23.4(17)
N5 Cu1 N6B C22B -10(3)
N4 Cu1 N6B C22B -12.4(7)
O5B Cu1 N6B C22B 155.6(8)
O10 Cu1 N6B C22B -119.5(7)
O4B Cu1 N6B C22B 101.9(9)
O4A Cu1 N6B C22B 86.7(8)
O5A Cu1 N6B C26B -45.5(10)
N6A Cu1 N6B C26B -164(3)
N5 Cu1 N6B C26B 162.8(15)
N4 Cu1 N6B C26B 160.5(9)
O5B Cu1 N6B C26B -31.5(10)
O10 Cu1 N6B C26B 53.4(9)
O4B Cu1 N6B C26B -85.3(11)
O4A Cu1 N6B C26B -100.4(10)
C22A C21A N4 C15 -158.5(5)
C22A C21A N4 C14 77.7(6)
C22A C21A N4 C21B 3.0(16)
C22A C21A N4 Cu1 -43.3(7)
C16 C15 N4 C21A 149.6(4)
C16 C15 N4 C14 -85.5(3)
C16 C15 N4 C21B 141.4(6)
C16 C15 N4 Cu1 32.1(3)
C13 C14 N4 C21A 59.3(6)
C13 C14 N4 C15 -59.4(3)
C13 C14 N4 C21B 81.3(5)
C13 C14 N4 Cu1 -177.55(16)
C22B C21B N4 C21A 180(3)
C22B C21B N4 C15 -158.4(7)
C22B C21B N4 C14 66.4(10)
C22B C21B N4 Cu1 -42.9(9)
O5A Cu1 N4 C21A -50.0(8)
N6A Cu1 N4 C21A 33.8(5)
N5 Cu1 N4 C21A -137.1(5)
N6B Cu1 N4 C21A 42.6(5)
O5B Cu1 N4 C21A -34.7(16)
O10 Cu1 N4 C21A 131.4(5)
O4B Cu1 N4 C21A -53.1(7)
O4A Cu1 N4 C21A -55.6(5)
O5A Cu1 N4 C15 62.8(7)
N6A Cu1 N4 C15 146.6(3)
N5 Cu1 N4 C15 -24.28(17)
N6B Cu1 N4 C15 155.4(3)
O5B Cu1 N4 C15 78.1(16)
O10 Cu1 N4 C15 -115.79(17)
O4B Cu1 N4 C15 59.7(5)
O4A Cu1 N4 C15 57.2(2)
O5A Cu1 N4 C14 -175.5(6)
N6A Cu1 N4 C14 -91.7(3)
N5 Cu1 N4 C14 97.40(16)
N6B Cu1 N4 C14 -82.9(3)
O5B Cu1 N4 C14 -160.2(15)
O10 Cu1 N4 C14 5.89(17)
O4B Cu1 N4 C14 -178.6(5)
O4A Cu1 N4 C14 178.9(2)
O5A Cu1 N4 C21B -65.7(8)
N6A Cu1 N4 C21B 18.1(5)
N5 Cu1 N4 C21B -152.8(5)
N6B Cu1 N4 C21B 26.9(5)
O5B Cu1 N4 C21B -50.3(16)
O10 Cu1 N4 C21B 115.7(5)
O4B Cu1 N4 C21B -68.8(7)
O4A Cu1 N4 C21B -71.3(5)
C19 C20 N5 C16 2.1(3)
C19 C20 N5 Cu1 179.46(18)
C17 C16 N5 C20 -1.5(4)
C15 C16 N5 C20 -178.3(2)
C17 C16 N5 Cu1 -179.2(2)
C15 C16 N5 Cu1 4.0(3)
O5A Cu1 N5 C20 40.5(4)
N6A Cu1 N5 C20 170.0(7)
N4 Cu1 N5 C20 -165.7(2)
N6B Cu1 N5 C20 -168(2)
O5B Cu1 N5 C20 26.5(4)
O10 Cu1 N5 C20 -58.87(19)
O4B Cu1 N5 C20 79.6(5)
O4A Cu1 N5 C20 94.1(3)
O5A Cu1 N5 C16 -142.1(3)
N6A Cu1 N5 C16 -12.6(8)
N4 Cu1 N5 C16 11.79(17)
N6B Cu1 N5 C16 9(2)
O5B Cu1 N5 C16 -156.0(3)
O10 Cu1 N5 C16 118.58(17)
O4B Cu1 N5 C16 -103.0(5)
O4A Cu1 N5 C16 -88.4(3)
O5A Cu1 O10 C27 36.8(4)
N6A Cu1 O10 C27 -64.2(4)
N5 Cu1 O10 C27 132.5(2)
N4 Cu1 O10 C27 -143.9(2)
N6B Cu1 O10 C27 -55.2(4)
O5B Cu1 O10 C27 33.2(4)
O4B Cu1 O10 C27 42.4(7)
O4A Cu1 O10 C27 51.4(5)
O4A N7 O5A Cu1 -6.6(17)
O6A N7 O5A Cu1 174.6(9)
N6A Cu1 O5A N7 -82.2(9)
N5 Cu1 O5A N7 80.8(8)
N4 Cu1 O5A N7 -3.4(13)
N6B Cu1 O5A N7 -95.3(9)
O5B Cu1 O5A N7 -170(3)
O10 Cu1 O5A N7 175.2(8)
O4B Cu1 O5A N7 1.0(12)
O4A Cu1 O5A N7 3.3(9)
O6A N7 O4A Cu1 -176.6(15)
O5A N7 O4A Cu1 4.7(12)
O5A Cu1 O4A N7 -3.4(9)
N6A Cu1 O4A N7 96.4(10)
N5 Cu1 O4A N7 -104.9(9)
N4 Cu1 O4A N7 173.6(9)
N6B Cu1 O4A N7 83.3(10)
O5B Cu1 O4A N7 -1.7(9)
O10 Cu1 O4A N7 -21.2(12)
O4B Cu1 O4A N7 2(2)
O6B N7B O5B Cu1 -174.7(11)
O4B N7B O5B Cu1 -1(2)
O5A Cu1 O5B N7B 7.0(18)
N6A Cu1 O5B N7B -87.0(10)
N5 Cu1 O5B N7B 80.0(9)
N4 Cu1 O5B N7B -21(2)
N6B Cu1 O5B N7B -97.9(9)
O10 Cu1 O5B N7B 172.8(9)
O4B Cu1 O5B N7B 0.3(12)
O4A Cu1 O5B N7B 1.5(8)
O6B N7B O4B Cu1 174.3(16)
O5B N7B O4B Cu1 0.4(18)
O5A Cu1 O4B N7B -2.9(10)
N6A Cu1 O4B N7B 98.0(15)
N5 Cu1 O4B N7B -104.0(14)
N4 Cu1 O4B N7B 175.0(12)
N6B Cu1 O4B N7B 83.5(15)
O5B Cu1 O4B N7B -0.3(12)
O10 Cu1 O4B N7B -11.6(19)
O4A Cu1 O4B N7B -176(3)
